data_7203076
loop_
_publ_author_name
'Piotrkowska, Barbara'
'Gdaniec, Maria'
'Milewska, Maria J.'
'Po\/lo\'nski, Tadeusz'

_publ_section_title
;
 Aryl--perfluoroaryl stacking interactions, hydrogen bonding and steric
 effects in controlling the structure of supramolecular assemblies of
 N,N&#x2032;-diaryloxalamides
;
_journal_issue 10
_journal_name_full CrystEngComm
_journal_page_first 868
_journal_paper_doi 10.1039/b709654b
_journal_volume 9
_journal_year 2007
_chemical_formula_moiety 'C18 H20 N2 O2, 2(C6 H F5 O)'
_chemical_formula_sum 'C30 H22 F10 N2 O4'
_chemical_formula_weight 664.50
_chemical_name_systematic
;
N,N'-bis(3,5-dimethylphenyl)ethanediamide
bis-2,3,4,5,6-pentafluorophenol
;
_space_group_IT_number 2
_symmetry_cell_setting triclinic
_symmetry_space_group_name_Hall '-P 1'
_symmetry_space_group_name_H-M 'P -1'
_atom_sites_solution_hydrogens geom
_atom_sites_solution_primary direct
_atom_sites_solution_secondary difmap
_audit_creation_method SHELXL-97
_cell_angle_alpha 91.511(5)
_cell_angle_beta 101.938(6)
_cell_angle_gamma 92.892(6)
_cell_formula_units_Z 1
_cell_length_a 7.0285(5)
_cell_length_b 7.5525(5)
_cell_length_c 13.6546(9)
_cell_measurement_reflns_used 4271
_cell_measurement_temperature 130(2)
_cell_measurement_theta_max 25
_cell_measurement_theta_min 4
_cell_volume 707.74(8)
_computing_cell_refinement
;
Oxford Diffraction, CrysAlis Software, Version 1.171, 2003
;
_computing_data_collection
;
Oxford Diffraction, CrysAlis Software, Version 1.171, 2003
;
_computing_data_reduction
;
Oxford Diffraction, CrysAlis Software, Version 1.171, 2003
;
_computing_molecular_graphics
; 'Stereochemical Workstation (Siemens
Analytical X-Ray Instruments, Inc., 1989)'
;
_computing_publication_material 'SHELXL-97 (Sheldrick, 1997)'
_computing_structure_refinement 'SHELXL-97 (Sheldrick, 1997)'
_computing_structure_solution 'SHELXS-97 (Sheldrick, 1997)'
_diffrn_ambient_temperature 130(2)
_diffrn_measured_fraction_theta_full 0.991
_diffrn_measured_fraction_theta_max 0.991
_diffrn_measurement_device_type 'KumaCCD diffractometer'
_diffrn_measurement_method '\o scan'
_diffrn_radiation_monochromator graphite
_diffrn_radiation_source 'fine-focus sealed tube'
_diffrn_radiation_type MoK\a
_diffrn_radiation_wavelength 0.71073
_diffrn_reflns_av_R_equivalents 0.0237
_diffrn_reflns_av_sigmaI/netI 0.0247
_diffrn_reflns_limit_h_max 8
_diffrn_reflns_limit_h_min -8
_diffrn_reflns_limit_k_max 8
_diffrn_reflns_limit_k_min -9
_diffrn_reflns_limit_l_max 17
_diffrn_reflns_limit_l_min -16
_diffrn_reflns_number 7436
_diffrn_reflns_theta_full 26.37
_diffrn_reflns_theta_max 26.37
_diffrn_reflns_theta_min 4.58
_diffrn_standards_decay_% 0
_diffrn_standards_interval_count 50
_exptl_absorpt_coefficient_mu 0.147
_exptl_absorpt_correction_type none
_exptl_crystal_colour colorless
_exptl_crystal_density_diffrn 1.559
_exptl_crystal_density_method 'not measured'
_exptl_crystal_description block
_exptl_crystal_F_000 338
_exptl_crystal_size_max 0.40
_exptl_crystal_size_mid 0.40
_exptl_crystal_size_min 0.20
_refine_diff_density_max 0.240
_refine_diff_density_min -0.238
_refine_diff_density_rms 0.047
_refine_ls_extinction_coef 0.015(3)
_refine_ls_extinction_expression Fc^*^=kFc[1+0.001xFc^2^\l^3^/sin(2\q)]^-1/4^
_refine_ls_extinction_method SHELXL
_refine_ls_goodness_of_fit_ref 1.069
_refine_ls_hydrogen_treatment refU
_refine_ls_matrix_type full
_refine_ls_number_parameters 220
_refine_ls_number_reflns 2883
_refine_ls_number_restraints 0
_refine_ls_restrained_S_all 1.069
_refine_ls_R_factor_all 0.0447
_refine_ls_R_factor_gt 0.0382
_refine_ls_shift/su_max 0.000
_refine_ls_shift/su_mean 0.000
_refine_ls_structure_factor_coef Fsqd
_refine_ls_weighting_details 'calc w=1/[\s^2^(Fo^2^)+(0.0620P)^2^+0.1966P] where P=(Fo^2^+2Fc^2^)/3'
_refine_ls_weighting_scheme calc
_refine_ls_wR_factor_gt 0.1065
_refine_ls_wR_factor_ref 0.1112
_reflns_number_gt 2393
_reflns_number_total 2883
_reflns_threshold_expression >2sigma(I)
_cod_data_source_file b709654b.txt
_cod_data_source_block 4pfp
_cod_depositor_comments
;
The following automatic conversions were performed:
'_refine_ls_hydrogen_treatment' value 'refu' changed to 'refU' according
to '/home/saulius/struct/CIF-dictionaries/cif_core.dic' dictionary named
'cif_core.dic' version 2.4.1 from 2010-06-29.

Automatic conversion script
Id: cif_fix_enum 1527 2010-12-29 10:47:43Z saulius 
;
_cod_original_sg_symbol_H-M P-1
_cod_database_code 7203076

loop_
_symmetry_equiv_pos_as_xyz
'x, y, z'
'-x, -y, -z'

loop_
_atom_site_label
_atom_site_type_symbol
_atom_site_fract_x
_atom_site_fract_y
_atom_site_fract_z
_atom_site_U_iso_or_equiv
_atom_site_adp_type
_atom_site_occupancy
_atom_site_symmetry_multiplicity
_atom_site_calc_flag
_atom_site_refinement_flags
_atom_site_disorder_assembly
_atom_site_disorder_group
O1 O -0.02035(17) 0.40420(14) 1.11353(8) 0.0298(3) Uani 1 1 d . . .
N1 N 0.11224(17) 0.67557(15) 1.08501(9) 0.0211(3) Uani 1 1 d . . .
H1N H 0.1339 0.7416 1.0341 0.031(5) Uiso 1 1 d R . .
C1 C 0.0232(2) 0.51637(18) 1.05725(10) 0.0207(3) Uani 1 1 d . . .
C2 C 0.17293(19) 0.75371(17) 1.18293(10) 0.0192(3) Uani 1 1 d . . .
C3 C 0.24233(19) 0.93144(18) 1.18858(11) 0.0206(3) Uani 1 1 d . . .
H3 H 0.2489 0.9879 1.1271 0.019(4) Uiso 1 1 d R . .
C4 C 0.30267(19) 1.01909(18) 1.28148(11) 0.0225(3) Uani 1 1 d . . .
C5 C 0.2937(2) 0.92662(19) 1.36746(11) 0.0237(3) Uani 1 1 d . . .
H5 H 0.3335 0.9914 1.4305 0.026(4) Uiso 1 1 d R . .
C6 C 0.2264(2) 0.74979(19) 1.36275(10) 0.0232(3) Uani 1 1 d . . .
C7 C 0.1646(2) 0.66298(18) 1.26914(10) 0.0209(3) Uani 1 1 d . . .
H7 H 0.1135 0.5423 1.2669 0.024(4) Uiso 1 1 d R . .
C8 C 0.3751(2) 1.2110(2) 1.28849(13) 0.0318(4) Uani 1 1 d . . .
H81 H 0.3209 1.2722 1.3379 0.070(7) Uiso 1 1 d R . .
H82 H 0.3413 1.2724 1.2272 0.082(8) Uiso 1 1 d R . .
H83 H 0.5124 1.2290 1.3152 0.062(7) Uiso 1 1 d R . .
C9 C 0.2187(3) 0.6510(2) 1.45611(12) 0.0366(4) Uani 1 1 d . . .
H91 H 0.1943 0.7239 1.5104 0.085(8) Uiso 1 1 d R . .
H92 H 0.1295 0.5485 1.4458 0.080(8) Uiso 1 1 d R . .
H93 H 0.3428 0.6067 1.4849 0.088(9) Uiso 1 1 d R . .
O1A O 0.21081(17) 0.91276(15) 0.91877(8) 0.0348(3) Uani 1 1 d . . .
H1O H 0.1620 0.8159 0.8886 0.075(8) Uiso 1 1 d R . .
F2A F 0.36264(15) 1.23988(13) 0.98767(7) 0.0383(3) Uani 1 1 d . . .
F3A F 0.43650(14) 1.49146(12) 0.86077(8) 0.0400(3) Uani 1 1 d . . .
F4A F 0.34817(15) 1.42170(13) 0.65902(8) 0.0431(3) Uani 1 1 d . . .
F5A F 0.19718(15) 1.09472(14) 0.58658(7) 0.0397(3) Uani 1 1 d . . .
F6A F 0.12899(13) 0.84002(12) 0.71401(7) 0.0333(2) Uani 1 1 d . . .
C1A C 0.2466(2) 1.03462(19) 0.85313(11) 0.0233(3) Uani 1 1 d . . .
C2A C 0.3243(2) 1.2022(2) 0.88844(11) 0.0248(3) Uani 1 1 d . . .
C3A C 0.3601(2) 1.33116(19) 0.82397(12) 0.0258(3) Uani 1 1 d . . .
C4A C 0.3171(2) 1.2959(2) 0.72218(12) 0.0272(3) Uani 1 1 d . . .
C5A C 0.2398(2) 1.1296(2) 0.68557(11) 0.0261(3) Uani 1 1 d . . .
C6A C 0.2054(2) 1.00149(19) 0.75040(11) 0.0238(3) Uani 1 1 d . . .

loop_
_atom_site_aniso_label
_atom_site_aniso_U_11
_atom_site_aniso_U_22
_atom_site_aniso_U_33
_atom_site_aniso_U_23
_atom_site_aniso_U_13
_atom_site_aniso_U_12
O1 0.0432(6) 0.0241(5) 0.0207(5) 0.0004(4) 0.0060(5) -0.0095(5)
N1 0.0273(6) 0.0187(6) 0.0171(6) 0.0005(5) 0.0044(5) -0.0014(5)
C1 0.0216(7) 0.0207(7) 0.0198(7) -0.0011(5) 0.0046(5) 0.0013(5)
C2 0.0180(6) 0.0197(7) 0.0193(7) -0.0026(5) 0.0028(5) 0.0021(5)
C3 0.0179(6) 0.0202(7) 0.0231(7) 0.0022(5) 0.0029(5) 0.0012(5)
C4 0.0169(6) 0.0202(7) 0.0292(8) -0.0025(6) 0.0026(5) 0.0017(5)
C5 0.0204(7) 0.0268(7) 0.0225(7) -0.0052(6) 0.0016(5) 0.0030(6)
C6 0.0223(7) 0.0269(7) 0.0206(7) 0.0018(6) 0.0039(5) 0.0039(6)
C7 0.0213(7) 0.0190(6) 0.0223(7) 0.0011(5) 0.0042(5) 0.0019(5)
C8 0.0337(9) 0.0212(7) 0.0374(9) -0.0032(7) 0.0020(7) -0.0027(6)
C9 0.0501(10) 0.0368(9) 0.0221(8) 0.0035(7) 0.0059(7) -0.0005(8)
O1A 0.0467(7) 0.0299(6) 0.0270(6) 0.0061(5) 0.0083(5) -0.0108(5)
F2A 0.0440(6) 0.0424(6) 0.0247(5) -0.0075(4) 0.0018(4) -0.0081(4)
F3A 0.0382(5) 0.0228(5) 0.0565(7) -0.0047(4) 0.0080(5) -0.0099(4)
F4A 0.0467(6) 0.0392(6) 0.0466(6) 0.0213(5) 0.0147(5) 0.0009(5)
F5A 0.0449(6) 0.0529(6) 0.0223(5) -0.0007(4) 0.0090(4) 0.0044(5)
F6A 0.0366(5) 0.0258(5) 0.0362(5) -0.0097(4) 0.0075(4) -0.0051(4)
C1A 0.0217(7) 0.0236(7) 0.0254(7) 0.0037(6) 0.0071(6) -0.0014(5)
C2A 0.0221(7) 0.0287(8) 0.0228(7) -0.0034(6) 0.0038(6) -0.0014(6)
C3A 0.0196(7) 0.0201(7) 0.0371(9) -0.0020(6) 0.0057(6) -0.0028(5)
C4A 0.0238(7) 0.0267(8) 0.0340(8) 0.0113(6) 0.0107(6) 0.0031(6)
C5A 0.0229(7) 0.0351(8) 0.0216(7) -0.0002(6) 0.0073(6) 0.0048(6)
C6A 0.0213(7) 0.0218(7) 0.0284(8) -0.0055(6) 0.0067(6) -0.0012(5)

loop_
_atom_type_symbol
_atom_type_description
_atom_type_scat_dispersion_real
_atom_type_scat_dispersion_imag
_atom_type_scat_source
C C 0.0033 0.0016 'International Tables Vol C Tables 4.2.6.8 and 6.1.1.4'
H H 0.0000 0.0000 'International Tables Vol C Tables 4.2.6.8 and 6.1.1.4'
O O 0.0106 0.0060 'International Tables Vol C Tables 4.2.6.8 and 6.1.1.4'
F F 0.0171 0.0103 'International Tables Vol C Tables 4.2.6.8 and 6.1.1.4'
N N 0.0061 0.0033 'International Tables Vol C Tables 4.2.6.8 and 6.1.1.4'

loop_
_geom_angle_atom_site_label_1
_geom_angle_atom_site_label_2
_geom_angle_atom_site_label_3
_geom_angle
_geom_angle_site_symmetry_1
_geom_angle_site_symmetry_3
_geom_angle_publ_flag
C1 N1 C2 128.66(12) . . ?
C1 N1 H1N 114.7 . . ?
C2 N1 H1N 116.7 . . ?
O1 C1 N1 126.06(13) . . ?
O1 C1 C1 121.45(15) . 2_567 ?
N1 C1 C1 112.49(15) . 2_567 ?
C7 C2 C3 120.81(12) . . ?
C7 C2 N1 123.22(12) . . ?
C3 C2 N1 115.97(12) . . ?
C4 C3 C2 119.82(13) . . ?
C4 C3 H3 122.2 . . ?
C2 C3 H3 118.0 . . ?
C3 C4 C5 118.84(13) . . ?
C3 C4 C8 120.32(14) . . ?
C5 C4 C8 120.83(13) . . ?
C6 C5 C4 121.82(13) . . ?
C6 C5 H5 121.2 . . ?
C4 C5 H5 117.0 . . ?
C5 C6 C7 119.03(13) . . ?
C5 C6 C9 121.34(13) . . ?
C7 C6 C9 119.64(13) . . ?
C2 C7 C6 119.68(13) . . ?
C2 C7 H7 122.2 . . ?
C6 C7 H7 118.1 . . ?
C4 C8 H81 108.8 . . ?
C4 C8 H82 114.5 . . ?
H81 C8 H82 107.5 . . ?
C4 C8 H83 113.5 . . ?
H81 C8 H83 102.0 . . ?
H82 C8 H83 109.6 . . ?
C6 C9 H91 114.0 . . ?
C6 C9 H92 114.3 . . ?
H91 C9 H92 109.3 . . ?
C6 C9 H93 111.5 . . ?
H91 C9 H93 101.8 . . ?
H92 C9 H93 104.9 . . ?
C1A O1A H1O 111.1 . . ?
O1A C1A C6A 122.93(13) . . ?
O1A C1A C2A 119.51(13) . . ?
C6A C1A C2A 117.55(14) . . ?
F2A C2A C3A 119.53(13) . . ?
F2A C2A C1A 119.10(14) . . ?
C3A C2A C1A 121.36(14) . . ?
F3A C3A C4A 120.06(14) . . ?
F3A C3A C2A 119.76(14) . . ?
C4A C3A C2A 120.18(13) . . ?
F4A C4A C3A 120.48(14) . . ?
F4A C4A C5A 120.22(14) . . ?
C3A C4A C5A 119.30(14) . . ?
F5A C5A C6A 120.30(14) . . ?
F5A C5A C4A 119.55(14) . . ?
C6A C5A C4A 120.15(14) . . ?
F6A C6A C5A 119.74(13) . . ?
F6A C6A C1A 118.79(13) . . ?
C5A C6A C1A 121.46(13) . . ?

loop_
_geom_bond_atom_site_label_1
_geom_bond_atom_site_label_2
_geom_bond_distance
_geom_bond_site_symmetry_2
_geom_bond_publ_flag
O1 C1 1.2279(18) . ?
N1 C1 1.3351(18) . ?
N1 C2 1.4195(17) . ?
N1 H1N 0.9000 . ?
C1 C1 1.540(3) 2_567 ?
C2 C7 1.388(2) . ?
C2 C3 1.3995(19) . ?
C3 C4 1.390(2) . ?
C3 H3 0.9600 . ?
C4 C5 1.393(2) . ?
C4 C8 1.5057(19) . ?
C5 C6 1.389(2) . ?
C5 H5 0.9600 . ?
C6 C7 1.3963(19) . ?
C6 C9 1.503(2) . ?
C7 H7 0.9600 . ?
C8 H81 0.9600 . ?
C8 H82 0.9600 . ?
C8 H83 0.9600 . ?
C9 H91 0.9600 . ?
C9 H92 0.9600 . ?
C9 H93 0.9600 . ?
O1A C1A 1.3518(18) . ?
O1A H1O 0.8500 . ?
F2A C2A 1.3456(17) . ?
F3A C3A 1.3406(16) . ?
F4A C4A 1.3395(17) . ?
F5A C5A 1.3385(17) . ?
F6A C6A 1.3469(16) . ?
C1A C6A 1.386(2) . ?
C1A C2A 1.386(2) . ?
C2A C3A 1.378(2) . ?
C3A C4A 1.376(2) . ?
C4A C5A 1.381(2) . ?
C5A C6A 1.374(2) . ?

loop_
_geom_hbond_atom_site_label_D
_geom_hbond_atom_site_label_H
_geom_hbond_atom_site_label_A
_geom_hbond_distance_DH
_geom_hbond_distance_HA
_geom_hbond_distance_DA
_geom_hbond_angle_DHA
_geom_hbond_site_symmetry_A
N1 H1N O1A 0.90 2.20 3.0953(16) 174.8 .
N1 H1N O1 0.90 2.24 2.6981(15) 110.7 2_567
O1A H1O O1 0.85 1.89 2.6634(16) 150.5 2_567
C7 H7 O1 0.96 2.31 2.8994(17) 119.1 .
N1 H1N O1 0.90 2.24 2.6981(15) 110.7 2_567
